data_9012693
loop_
_publ_author_name
'von der Muhll, R.'
'Sadel, A.'
'Hagenmuller, P.'

_publ_section_title
;
 Structure cristalline a 295K de la phase ferroelectrique Li0.02Na0.98Nb O3
 Note: x(O3) corrected to match reported bond lengths
;
_journal_name_full 'Journal of Solid State Chemistry'
_journal_page_first 176
_journal_page_last 182
_journal_paper_doi 10.1016/0022-4596(84)90331-1
_journal_volume 51
_journal_year 1984
_chemical_compound_source Synthetic
_chemical_formula_sum 'Li0.02 Na0.98 Nb O3'
_chemical_name_mineral Lueshite
_space_group_IT_number 29
_symmetry_space_group_name_Hall 'P -2bc -2c'
_symmetry_space_group_name_H-M 'P c 21 b'
_cell_angle_alpha 90
_cell_angle_beta 90
_cell_angle_gamma 90
_cell_length_a 5.494
_cell_length_b 15.461
_cell_length_c 5.551
_cell_formula_units_Z 8
_cell_volume 471.517
_database_code_amcsd 0013521
_exptl_crystal_density_diffrn 4.608
_cod_original_formula_sum '(Li.02 Na.98) Nb O3'
_cod_database_code 9012693

loop_
_space_group_symop_operation_xyz
x,y,z
-x,y,1/2+z
x,1/2+y,1/2-z
-x,1/2+y,-z

loop_
_atom_site_aniso_label
_atom_site_aniso_U_11
_atom_site_aniso_U_22
_atom_site_aniso_U_33
_atom_site_aniso_U_12
_atom_site_aniso_U_13
_atom_site_aniso_U_23
Li1 0.00025 0.01622 0.00291 0.01558 0.00291 0.01292
Na1 0.01241 0.01622 0.00291 0.01558 0.00291 0.01292
Li2 0.00025 0.01014 0.00304 0.00709 0.00000 0.00000
Na2 0.01241 0.01014 0.00304 0.00709 0.00000 0.00000
Nb1 0.00304 0.00481 0.00051 0.00089 -0.00114 0.00000
Nb2 0.00608 0.00380 0.00443 0.00000 0.00304 0.00000
O1 0.01393 0.04432 0.00127 0.00633 0.00000 0.00760
O2 0.02026 0.04053 0.01013 0.00190 0.01393 0.00000
O3 0.00253 0.00506 0.00127 0.00000 0.00000 0.00127
O4 0.00127 0.00127 0.00127 0.00000 -0.00025 0.00000
O5 0.01013 0.00506 0.00127 0.00000 0.00000 0.00127
O6 0.01267 0.00253 0.00760 0.00000 0.00000 0.00000

loop_
_atom_site_label
_atom_site_fract_x
_atom_site_fract_y
_atom_site_fract_z
_atom_site_occupancy
Li1 0.24380 0.12040 0.71490 0.02000
Na1 0.24380 0.12040 0.71490 0.98000
Li2 0.24150 0.37280 0.77320 0.02000
Na2 0.24150 0.37280 0.77320 0.98000
Nb1 0.25650 0.00000 0.22320 1.00000
Nb2 0.25400 0.25020 0.22920 1.00000
O1 0.45900 0.00540 0.55060 1.00000
O2 0.03270 -0.01320 -0.01860 1.00000
O3 -0.03710 0.26450 0.03580 1.00000
O4 0.53640 0.22990 0.46030 1.00000
O5 0.31240 -0.12730 0.27380 1.00000
O6 0.18710 0.12290 0.26490 1.00000

loop_
_cod_related_entry_id
_cod_related_entry_database
_cod_related_entry_code
1 AMCSD 0013521
